data_7150754
loop_
_publ_author_name
'Ben-Haida, Abderrazak'
'Colquhoun, Howard M.'
'Hodge, Philip'
'Raftery, James'
'White, Andrew J. P.'
'Williams, David J.'

_publ_section_title
;
 Macrocyclic aromatic polysulfones and sulfide-sulfones: synthesis and
 structural characterisation of molecular pentagons and rectangles
;
_journal_issue 24
_journal_name_full 'Organic &amp; Biomolecular Chemistry'
_journal_page_first 5229
_journal_page_last 5235
_journal_paper_doi 10.1039/b912193e
_journal_volume 7
_journal_year 2009
_chemical_formula_moiety 'C30 H20 O10 S5, 3.75(C4 H9 N O)'
_chemical_formula_sum 'C45 H53.75 N3.75 O13.75 S5'
_chemical_formula_weight 1027.47
_chemical_name_systematic
;
?
;
_space_group_IT_number 11
_symmetry_cell_setting monoclinic
_symmetry_space_group_name_Hall '-P 2yb'
_symmetry_space_group_name_H-M 'P 1 21/m 1'
_atom_sites_solution_hydrogens geom
_atom_sites_solution_primary direct
_atom_sites_solution_secondary difmap
_audit_creation_method SHELXL-97
_cell_angle_alpha 90.00
_cell_angle_beta 110.111(2)
_cell_angle_gamma 90.00
_cell_formula_units_Z 2
_cell_length_a 11.0349(4)
_cell_length_b 20.6530(5)
_cell_length_c 11.1727(5)
_cell_measurement_reflns_used 24
_cell_measurement_temperature 183(2)
_cell_measurement_theta_max 27.99
_cell_measurement_theta_min 10.80
_cell_volume 2391.05(15)
_computing_cell_refinement 'Siemens XSCANS'
_computing_data_collection 'Siemens XSCANS'
_computing_data_reduction 'Siemens SHELXTL'
_computing_molecular_graphics 'Bruker SHELXTL'
_computing_publication_material 'Bruker SHELXTL'
_computing_structure_refinement 'SHELXL-97 (Sheldrick, 1997)'
_computing_structure_solution 'SHELXS-97 (Sheldrick, 1990)'
_diffrn_ambient_temperature 183(2)
_diffrn_measured_fraction_theta_full 1.000
_diffrn_measured_fraction_theta_max 1.000
_diffrn_measurement_device_type 'Bruker P4/RA'
_diffrn_measurement_method '\w scans'
_diffrn_radiation_monochromator graphite
_diffrn_radiation_source 'rotating anode'
_diffrn_radiation_type CuK\a
_diffrn_radiation_wavelength 1.54178
_diffrn_reflns_av_R_equivalents 0.0245
_diffrn_reflns_av_sigmaI/netI 0.0315
_diffrn_reflns_limit_h_max 0
_diffrn_reflns_limit_h_min -12
_diffrn_reflns_limit_k_max 0
_diffrn_reflns_limit_k_min -23
_diffrn_reflns_limit_l_max 12
_diffrn_reflns_limit_l_min -11
_diffrn_reflns_number 3871
_diffrn_reflns_theta_full 60.00
_diffrn_reflns_theta_max 60.00
_diffrn_reflns_theta_min 4.21
_diffrn_standards_interval_count 197
_diffrn_standards_number 3
_exptl_absorpt_coefficient_mu 2.824
_exptl_absorpt_correction_T_max 0.8602
_exptl_absorpt_correction_T_min 0.6530
_exptl_absorpt_correction_type empirical
_exptl_absorpt_process_details
;
Bruker XPREP, version 5.1/NT
Ellipsoidal absorption correction using psi-scans
;
_exptl_crystal_colour Colourless
_exptl_crystal_density_diffrn 1.427
_exptl_crystal_density_method 'not measured'
_exptl_crystal_description prisms
_exptl_crystal_F_000 1080
_exptl_crystal_size_max 0.12
_exptl_crystal_size_mid 0.06
_exptl_crystal_size_min 0.05
_platon_squeeze_details
;
SQUEEZE suggests 352e/cell, which is 176e/macrocycle.
Solvent was said to be dimethylacetamide (dma, C4H9NO), which has 48e.
This is close to 3.75 dma/macrocycle (180e) so this was considered to
be the solvent present.

UNIT thus 7.5dma low = C30 H67.5 N7.5 O7.5 low,
i.e. C60 H40 N0 O20 S10
;
_refine_diff_density_max 0.471
_refine_diff_density_min -0.577
_refine_diff_density_rms 0.049
_refine_ls_extinction_coef 0.00050(12)
_refine_ls_extinction_expression Fc^*^=kFc[1+0.001xFc^2^\l^3^/sin(2\q)]^-1/4^
_refine_ls_extinction_method SHELXL
_refine_ls_goodness_of_fit_ref 1.068
_refine_ls_hydrogen_treatment constr
_refine_ls_matrix_type full
_refine_ls_number_parameters 209
_refine_ls_number_reflns 3663
_refine_ls_number_restraints 0
_refine_ls_restrained_S_all 1.068
_refine_ls_R_factor_all 0.0541
_refine_ls_R_factor_gt 0.0457
_refine_ls_shift/su_max 0.000
_refine_ls_shift/su_mean 0.000
_refine_ls_structure_factor_coef Fsqd
_refine_ls_weighting_details 'calc w=1/[\s^2^(Fo^2^)+(0.0724P)^2^+0.5147P] where P=(Fo^2^+2Fc^2^)/3'
_refine_ls_weighting_scheme calc
_refine_ls_wR_factor_gt 0.1248
_refine_ls_wR_factor_ref 0.1296
_reflns_number_gt 2905
_reflns_number_total 3663
_reflns_threshold_expression >2sigma(I)
_cod_data_source_file b912193e.txt
_cod_data_source_block Compound_2
_cod_depositor_comments
;
The following automatic conversions were performed:
'_symmetry_cell_setting' value 'Monoclinic' changed to 'monoclinic'
according to '/home/saulius/struct/CIF-dictionaries/cif_core.dic'
dictionary named 'cif_core.dic' version 2.4.1 from
2010-06-29.

'_exptl_absorpt_correction_type' value 'Empirical' changed to
'empirical' according to
'/home/saulius/struct/CIF-dictionaries/cif_core.dic' dictionary named
'cif_core.dic' version 2.4.1 from 2010-06-29.

Automatic conversion script
Id: cif_fix_enum 1527 2010-12-29 10:47:43Z saulius 
;
_cod_original_sg_symbol_H-M P2(1)/m
_cod_database_code 7150754

loop_
_symmetry_equiv_pos_as_xyz
'x, y, z'
'-x, y+1/2, -z'
'-x, -y, -z'
'x, -y-1/2, z'

loop_
_atom_site_label
_atom_site_type_symbol
_atom_site_fract_x
_atom_site_fract_y
_atom_site_fract_z
_atom_site_U_iso_or_equiv
_atom_site_adp_type
_atom_site_occupancy
_atom_site_symmetry_multiplicity
_atom_site_calc_flag
_atom_site_refinement_flags
_atom_site_disorder_assembly
_atom_site_disorder_group
S1 S 0.89873(10) 0.2500 0.96710(9) 0.0717(4) Uani 1 2 d S . .
O11 O 0.9907(3) 0.2500 0.9027(3) 0.0861(14) Uani 1 2 d S . .
O12 O 0.9417(3) 0.2500 1.1036(3) 0.0893(14) Uani 1 2 d S . .
S2 S 0.56558(7) 0.50130(5) 0.78913(6) 0.0575(3) Uani 1 1 d . . .
O21 O 0.6105(2) 0.53323(14) 0.69710(18) 0.0673(7) Uani 1 1 d . . .
O22 O 0.5690(2) 0.53478(13) 0.90202(19) 0.0700(7) Uani 1 1 d . . .
S3 S 0.00126(6) 0.40139(3) 0.51615(7) 0.0410(2) Uani 1 1 d . . .
O31 O -0.04344(19) 0.42236(10) 0.3858(2) 0.0572(6) Uani 1 1 d . . .
O32 O -0.07242(19) 0.41633(9) 0.5975(2) 0.0569(6) Uani 1 1 d . . .
C1 C 0.7976(3) 0.3187(2) 0.9132(2) 0.0602(9) Uani 1 1 d . . .
C2 C 0.8030(3) 0.3518(2) 0.8071(3) 0.0715(12) Uani 1 1 d . . .
H2A H 0.8568 0.3368 0.7623 0.086 Uiso 1 1 calc R . .
C3 C 0.7294(3) 0.4061(2) 0.7679(3) 0.0716(12) Uani 1 1 d . . .
H3A H 0.7288 0.4281 0.6930 0.086 Uiso 1 1 calc R . .
C4 C 0.6557(3) 0.4293(2) 0.8370(2) 0.0569(9) Uani 1 1 d . . .
C5 C 0.6506(3) 0.3948(2) 0.9433(3) 0.0712(11) Uani 1 1 d . . .
H5A H 0.5971 0.4098 0.9885 0.085 Uiso 1 1 calc R . .
C6 C 0.7223(3) 0.3398(2) 0.9823(3) 0.0687(11) Uani 1 1 d . . .
H6A H 0.7204 0.3165 1.0550 0.082 Uiso 1 1 calc R . .
C7 C 0.4058(3) 0.47456(14) 0.7104(2) 0.0421(6) Uani 1 1 d . . .
C8 C 0.3606(3) 0.46728(18) 0.5797(3) 0.0557(8) Uani 1 1 d . . .
H8A H 0.4145 0.4775 0.5319 0.067 Uiso 1 1 calc R . .
C9 C 0.2358(3) 0.44490(18) 0.5182(3) 0.0559(8) Uani 1 1 d . . .
H9A H 0.2029 0.4396 0.4283 0.067 Uiso 1 1 calc R . .
C10 C 0.1606(2) 0.43052(11) 0.5919(2) 0.0361(5) Uani 1 1 d . . .
C11 C 0.2038(3) 0.43954(15) 0.7202(3) 0.0519(7) Uani 1 1 d . . .
H11A H 0.1485 0.4311 0.7675 0.062 Uiso 1 1 calc R . .
C12 C 0.3291(3) 0.46112(16) 0.7819(3) 0.0527(8) Uani 1 1 d . . .
H12A H 0.3613 0.4665 0.8718 0.063 Uiso 1 1 calc R . .
C13 C 0.0177(2) 0.31609(11) 0.5168(2) 0.0316(5) Uani 1 1 d . . .
C14 C -0.0091(2) 0.28372(13) 0.4027(2) 0.0375(5) Uani 1 1 d . . .
H14A H -0.0274 0.3071 0.3252 0.045 Uiso 1 1 calc R . .
C15 C 0.0481(3) 0.28324(13) 0.6334(2) 0.0381(5) Uani 1 1 d . . .
H15A H 0.0684 0.3066 0.7110 0.046 Uiso 1 1 calc R . .

loop_
_atom_site_aniso_label
_atom_site_aniso_U_11
_atom_site_aniso_U_22
_atom_site_aniso_U_33
_atom_site_aniso_U_23
_atom_site_aniso_U_13
_atom_site_aniso_U_12
S1 0.0342(5) 0.1496(13) 0.0266(5) 0.000 0.0046(4) 0.000
O11 0.0354(15) 0.180(4) 0.0439(16) 0.000 0.0148(13) 0.000
O12 0.0542(19) 0.178(4) 0.0279(15) 0.000 0.0045(13) 0.000
S2 0.0546(4) 0.0933(6) 0.0300(3) -0.0122(3) 0.0214(3) -0.0382(4)
O21 0.0617(13) 0.1075(19) 0.0380(10) -0.0066(11) 0.0238(9) -0.0440(13)
O22 0.0826(16) 0.0947(18) 0.0385(10) -0.0220(11) 0.0285(11) -0.0441(14)
S3 0.0322(3) 0.0287(3) 0.0640(4) 0.0060(3) 0.0192(3) 0.0021(2)
O31 0.0418(10) 0.0447(11) 0.0731(14) 0.0231(10) 0.0044(9) -0.0028(8)
O32 0.0425(10) 0.0383(11) 0.1045(17) -0.0093(10) 0.0437(11) -0.0001(8)
C1 0.0389(14) 0.111(3) 0.0289(13) -0.0012(15) 0.0091(11) -0.0117(17)
C2 0.0406(16) 0.149(4) 0.0277(14) -0.0009(18) 0.0153(12) -0.009(2)
C3 0.0479(17) 0.144(4) 0.0283(13) -0.0048(18) 0.0202(13) -0.027(2)
C4 0.0374(14) 0.108(3) 0.0271(12) -0.0031(14) 0.0130(11) -0.0219(16)
C5 0.0559(19) 0.132(4) 0.0366(15) -0.0026(18) 0.0295(14) -0.020(2)
C6 0.0497(17) 0.128(3) 0.0347(14) 0.0104(18) 0.0228(13) -0.006(2)
C7 0.0411(14) 0.0540(15) 0.0359(13) -0.0065(11) 0.0191(11) -0.0158(12)
C8 0.0442(15) 0.096(2) 0.0331(13) 0.0032(14) 0.0209(12) -0.0205(16)
C9 0.0440(15) 0.086(2) 0.0356(13) 0.0078(14) 0.0113(12) -0.0175(15)
C10 0.0352(13) 0.0262(11) 0.0530(14) 0.0036(10) 0.0229(11) -0.0007(10)
C11 0.0564(17) 0.0614(19) 0.0539(16) -0.0229(14) 0.0396(14) -0.0199(14)
C12 0.0635(18) 0.068(2) 0.0382(13) -0.0240(13) 0.0320(13) -0.0264(15)
C13 0.0272(11) 0.0299(12) 0.0394(13) 0.0043(10) 0.0136(10) 0.0029(9)
C14 0.0388(13) 0.0436(13) 0.0272(11) 0.0048(10) 0.0076(9) -0.0024(11)
C15 0.0506(14) 0.0369(12) 0.0325(12) -0.0042(10) 0.0218(11) -0.0029(11)

loop_
_atom_type_symbol
_atom_type_description
_atom_type_scat_dispersion_real
_atom_type_scat_dispersion_imag
_atom_type_scat_source
C C 0.0181 0.0091 'International Tables Vol C Tables 4.2.6.8 and 6.1.1.4'
H H 0.0000 0.0000 'International Tables Vol C Tables 4.2.6.8 and 6.1.1.4'
N N 0.0311 0.0180 'International Tables Vol C Tables 4.2.6.8 and 6.1.1.4'
O O 0.0492 0.0322 'International Tables Vol C Tables 4.2.6.8 and 6.1.1.4'
S S 0.3331 0.5567 'International Tables Vol C Tables 4.2.6.8 and 6.1.1.4'

loop_
_geom_angle_atom_site_label_1
_geom_angle_atom_site_label_2
_geom_angle_atom_site_label_3
_geom_angle
_geom_angle_site_symmetry_1
_geom_angle_site_symmetry_3
_geom_angle_publ_flag
O11 S1 O12 120.1(2) . . ?
O11 S1 C1 107.48(12) . 4_565 ?
O12 S1 C1 107.48(13) . 4_565 ?
O11 S1 C1 107.48(12) . . ?
O12 S1 C1 107.48(13) . . ?
C1 S1 C1 106.0(2) 4_565 . ?
O22 S2 O21 119.77(15) . . ?
O22 S2 C7 108.05(14) . . ?
O21 S2 C7 108.42(12) . . ?
O22 S2 C4 107.41(15) . . ?
O21 S2 C4 107.75(15) . . ?
C7 S2 C4 104.42(14) . . ?
O31 S3 O32 120.17(14) . . ?
O31 S3 C13 107.66(12) . . ?
O32 S3 C13 106.78(11) . . ?
O31 S3 C10 108.67(12) . . ?
O32 S3 C10 107.89(12) . . ?
C13 S3 C10 104.59(11) . . ?
C6 C1 C2 122.2(4) . . ?
C6 C1 S1 119.3(3) . . ?
C2 C1 S1 118.4(3) . . ?
C3 C2 C1 118.9(3) . . ?
C2 C3 C4 120.2(3) . . ?
C3 C4 C5 120.0(4) . . ?
C3 C4 S2 119.9(3) . . ?
C5 C4 S2 120.1(3) . . ?
C6 C5 C4 120.2(3) . . ?
C5 C6 C1 118.4(3) . . ?
C12 C7 C8 121.4(2) . . ?
C12 C7 S2 118.8(2) . . ?
C8 C7 S2 119.8(2) . . ?
C7 C8 C9 119.7(2) . . ?
C10 C9 C8 118.1(2) . . ?
C11 C10 C9 122.2(2) . . ?
C11 C10 S3 118.70(19) . . ?
C9 C10 S3 119.1(2) . . ?
C10 C11 C12 119.7(2) . . ?
C7 C12 C11 118.8(2) . . ?
C14 C13 C15 122.1(2) . . ?
C14 C13 S3 119.30(18) . . ?
C15 C13 S3 118.44(19) . . ?
C13 C14 C14 119.00(14) . 4_565 ?
C15 C15 C13 118.92(14) 4_565 . ?

loop_
_geom_bond_atom_site_label_1
_geom_bond_atom_site_label_2
_geom_bond_distance
_geom_bond_site_symmetry_2
_geom_bond_publ_flag
S1 O11 1.432(3) . ?
S1 O12 1.432(3) . ?
S1 C1 1.778(4) 4_565 ?
S1 C1 1.778(4) . ?
S2 O22 1.428(2) . ?
S2 O21 1.445(2) . ?
S2 C7 1.766(3) . ?
S2 C4 1.767(4) . ?
S3 O31 1.435(2) . ?
S3 O32 1.446(2) . ?
S3 C13 1.771(2) . ?
S3 C10 1.774(3) . ?
C1 C6 1.385(5) . ?
C1 C2 1.386(5) . ?
C2 C3 1.367(6) . ?
C3 C4 1.385(5) . ?
C4 C5 1.402(5) . ?
C5 C6 1.368(6) . ?
C7 C12 1.378(4) . ?
C7 C8 1.380(4) . ?
C8 C9 1.390(4) . ?
C9 C10 1.387(4) . ?
C10 C11 1.359(4) . ?
C11 C12 1.389(4) . ?
C13 C14 1.379(4) . ?
C13 C15 1.403(3) . ?
C14 C14 1.393(5) 4_565 ?
C15 C15 1.373(5) 4_565 ?

loop_
_platon_squeeze_void_nr
_platon_squeeze_void_average_x
_platon_squeeze_void_average_y
_platon_squeeze_void_average_z
_platon_squeeze_void_volume
_platon_squeeze_void_count_electrons
_platon_squeeze_void_content
1 0.000 -0.005 -0.004 1138 352 ' '
